data_4087110
loop_
_publ_author_name
'Zhang, Lei'
'Fang, Bo'
'Hou, Guohua'
'Zi, Guofu'
'Ding, Wanjian'
'Walter, Marc D.'

_publ_section_title
;
 Experimental and Computational Studies of a Uranium Metallacyclocumulene
;
_journal_issue 4
_journal_name_full Organometallics
_journal_page_first 898
_journal_paper_doi 10.1021/acs.organomet.6b00936
_journal_volume 36
_journal_year 2017
_chemical_formula_moiety 'C37 H58 N2 Si2 U'
_chemical_formula_sum 'C37 H58 N2 Si2 U'
_chemical_formula_weight 825.06
_space_group_crystal_system triclinic
_space_group_IT_number 2
_space_group_name_Hall '-P 1'
_space_group_name_H-M_alt 'P -1'
_symmetry_space_group_name_Hall '-P 1'
_symmetry_space_group_name_H-M 'P -1'
_atom_sites_solution_hydrogens geom
_audit_creation_method SHELXL-2014/7
_cell_angle_alpha 103.281(12)
_cell_angle_beta 92.099(13)
_cell_angle_gamma 100.821(13)
_cell_formula_units_Z 4
_cell_length_a 12.006(9)
_cell_length_b 16.997(13)
_cell_length_c 18.691(14)
_cell_measurement_reflns_used 5282
_cell_measurement_temperature 100(2)
_cell_measurement_theta_max 25.62
_cell_measurement_theta_min 2.31
_cell_volume 3633(5)
_computing_cell_refinement 'Bruker SAINT'
_computing_data_collection 'Bruker APEX2'
_computing_data_reduction 'Bruker SAINT'
_computing_molecular_graphics 'Bruker SHELXTL'
_computing_publication_material 'Bruker SHELXTL'
_computing_structure_refinement 'SHELXL-2014/7 (Sheldrick, 2014)'
_computing_structure_solution 'SHELXS-97 (Sheldrick 2008)'
_diffrn_ambient_temperature 100(2)
_diffrn_measured_fraction_theta_full 0.989
_diffrn_measured_fraction_theta_max 0.989
_diffrn_measurement_device_type 'Bruker APEX-II CCD'
_diffrn_measurement_method '\f and \w scans'
_diffrn_radiation_type MoK\a
_diffrn_radiation_wavelength 0.71073
_diffrn_reflns_av_R_equivalents 0.0762
_diffrn_reflns_av_unetI/netI 0.1313
_diffrn_reflns_Laue_measured_fraction_full 0.989
_diffrn_reflns_Laue_measured_fraction_max 0.989
_diffrn_reflns_limit_h_max 14
_diffrn_reflns_limit_h_min -13
_diffrn_reflns_limit_k_max 20
_diffrn_reflns_limit_k_min -19
_diffrn_reflns_limit_l_max 17
_diffrn_reflns_limit_l_min -22
_diffrn_reflns_number 20516
_diffrn_reflns_point_group_measured_fraction_full 0.989
_diffrn_reflns_point_group_measured_fraction_max 0.989
_diffrn_reflns_theta_full 25.242
_diffrn_reflns_theta_max 25.250
_diffrn_reflns_theta_min 1.470
_exptl_absorpt_coefficient_mu 4.560
_exptl_absorpt_correction_T_max 0.75
_exptl_absorpt_correction_T_min 0.50
_exptl_absorpt_correction_type multi-scan
_exptl_absorpt_process_details SADABS
_exptl_crystal_colour brown
_exptl_crystal_density_diffrn 1.508
_exptl_crystal_description block
_exptl_crystal_F_000 1656
_exptl_crystal_size_max 0.200
_exptl_crystal_size_mid 0.150
_exptl_crystal_size_min 0.150
_refine_diff_density_max 2.242
_refine_diff_density_min -1.493
_refine_diff_density_rms 0.290
_refine_ls_extinction_method none
_refine_ls_goodness_of_fit_ref 0.984
_refine_ls_hydrogen_treatment constr
_refine_ls_matrix_type full
_refine_ls_number_parameters 786
_refine_ls_number_reflns 13035
_refine_ls_number_restraints 456
_refine_ls_restrained_S_all 0.974
_refine_ls_R_factor_all 0.0944
_refine_ls_R_factor_gt 0.0717
_refine_ls_shift/su_max 0.001
_refine_ls_shift/su_mean 0.000
_refine_ls_structure_factor_coef Fsqd
_refine_ls_weighting_details 'w=1/[\s^2^(Fo^2^)+(0.1150P)^2^] where P=(Fo^2^+2Fc^2^)/3'
_refine_ls_weighting_scheme calc
_refine_ls_wR_factor_gt 0.1867
_refine_ls_wR_factor_ref 0.2057
_reflns_Friedel_coverage 0.000
_reflns_number_gt 9465
_reflns_number_total 13035
_reflns_threshold_expression 'I > 2\s(I)'
_cod_data_source_file om6b00936_si_002.cif
_cod_data_source_block compound8
_cod_database_code 4087110
_shelx_shelxl_version_number 2014/7
_shelx_space_group_comment
; 
The symmetry employed for this shelxl refinement is uniquely defined 
by the following loop, which should always be used as a source of 
symmetry information in preference to the above space-group names. 
They are only intended as comments. 
;
_shelx_estimated_absorpt_t_min 0.462
_shelx_estimated_absorpt_t_max 0.548

loop_
_space_group_symop_operation_xyz
'x, y, z'
'-x, -y, -z'

loop_
_atom_site_label
_atom_site_type_symbol
_atom_site_fract_x
_atom_site_fract_y
_atom_site_fract_z
_atom_site_U_iso_or_equiv
_atom_site_adp_type
_atom_site_occupancy
_atom_site_site_symmetry_order
_atom_site_calc_flag
_atom_site_refinement_flags_posn
_atom_site_refinement_flags_adp
_atom_site_refinement_flags_occupancy
_atom_site_disorder_assembly
_atom_site_disorder_group
C1 C 0.4724(9) 0.3744(7) 0.0262(6) 0.023(2) Uani 1 1 d . U . . .
C2 C 0.3819(9) 0.3459(7) -0.0297(6) 0.024(2) Uani 1 1 d . U . . .
C3 C 0.2990(9) 0.3925(7) -0.0099(6) 0.025(3) Uani 1 1 d . U . . .
C4 C 0.3343(9) 0.4504(6) 0.0555(7) 0.022(2) Uani 1 1 d . U . . .
C5 C 0.4450(9) 0.4428(7) 0.0783(6) 0.026(3) Uani 1 1 d . U . . .
C6 C 0.5868(11) 0.3523(10) 0.0267(9) 0.052(4) Uani 1 1 d . U . . .
H6A H 0.5817 0.2965 -0.0044 0.078 Uiso 1 1 calc R U . . .
H6B H 0.6135 0.3540 0.0773 0.078 Uiso 1 1 calc R U . . .
H6C H 0.6405 0.3917 0.0074 0.078 Uiso 1 1 calc R U . . .
C7 C 0.3844(11) 0.2872(8) -0.1020(8) 0.040(3) Uani 1 1 d . U . . .
H7A H 0.4436 0.3114 -0.1298 0.060 Uiso 1 1 calc R U . . .
H7B H 0.3103 0.2759 -0.1302 0.060 Uiso 1 1 calc R U . . .
H7C H 0.4009 0.2355 -0.0937 0.060 Uiso 1 1 calc R U . . .
C8 C 0.1917(9) 0.3866(7) -0.0599(6) 0.025(3) Uani 1 1 d . U . . .
H8A H 0.1357 0.4113 -0.0303 0.038 Uiso 1 1 calc R U . . .
H8B H 0.1592 0.3285 -0.0829 0.038 Uiso 1 1 calc R U . . .
H8C H 0.2117 0.4162 -0.0983 0.038 Uiso 1 1 calc R U . . .
C9 C 0.2778(12) 0.5195(8) 0.0934(8) 0.044(3) Uani 1 1 d . U . . .
H9A H 0.3254 0.5728 0.0925 0.066 Uiso 1 1 calc R U . . .
H9B H 0.2684 0.5167 0.1447 0.066 Uiso 1 1 calc R U . . .
H9C H 0.2031 0.5138 0.0676 0.066 Uiso 1 1 calc R U . . .
C10 C 0.5298(11) 0.5007(8) 0.1358(8) 0.041(3) Uani 1 1 d . U . . .
H10A H 0.4901 0.5335 0.1727 0.061 Uiso 1 1 calc R U . . .
H10B H 0.5816 0.5376 0.1128 0.061 Uiso 1 1 calc R U . . .
H10C H 0.5735 0.4692 0.1597 0.061 Uiso 1 1 calc R U . . .
C11 C 0.2100(9) 0.3630(7) 0.2250(6) 0.023(2) Uani 1 1 d . U . . .
C12 C 0.3285(9) 0.3942(7) 0.2399(6) 0.023(2) Uani 1 1 d . U . . .
C13 C 0.3830(9) 0.3251(7) 0.2383(6) 0.021(2) Uani 1 1 d . U . . .
C14 C 0.2975(10) 0.2523(7) 0.2217(6) 0.025(3) Uani 1 1 d . U . . .
C15 C 0.1902(9) 0.2748(6) 0.2125(5) 0.017(2) Uani 1 1 d . U . . .
C16 C 0.1209(10) 0.4145(7) 0.2368(7) 0.031(3) Uani 1 1 d . U . . .
H16A H 0.1197 0.4382 0.2897 0.046 Uiso 1 1 calc R U . . .
H16B H 0.0463 0.3799 0.2173 0.046 Uiso 1 1 calc R U . . .
H16C H 0.1383 0.4590 0.2112 0.046 Uiso 1 1 calc R U . . .
C17 C 0.3782(11) 0.4818(7) 0.2755(7) 0.037(3) Uani 1 1 d . U . . .
H17A H 0.3401 0.5175 0.2532 0.056 Uiso 1 1 calc R U . . .
H17B H 0.4596 0.4932 0.2685 0.056 Uiso 1 1 calc R U . . .
H17C H 0.3678 0.4925 0.3284 0.056 Uiso 1 1 calc R U . . .
C18 C 0.5064(10) 0.3291(8) 0.2551(7) 0.037(3) Uani 1 1 d . U . . .
H18A H 0.5156 0.2867 0.2814 0.055 Uiso 1 1 calc R U . . .
H18B H 0.5411 0.3837 0.2861 0.055 Uiso 1 1 calc R U . . .
H18C H 0.5436 0.3194 0.2090 0.055 Uiso 1 1 calc R U . . .
C19 C 0.3178(10) 0.1696(7) 0.2281(6) 0.028(3) Uani 1 1 d . U . . .
H19A H 0.3594 0.1467 0.1868 0.043 Uiso 1 1 calc R U . . .
H19B H 0.2446 0.1321 0.2270 0.043 Uiso 1 1 calc R U . . .
H19C H 0.3626 0.1758 0.2747 0.043 Uiso 1 1 calc R U . . .
C20 C 0.0816(8) 0.2169(7) 0.1763(6) 0.019(2) Uani 1 1 d . U . . .
H20A H 0.0145 0.2411 0.1908 0.023 Uiso 1 1 calc R U . . .
H20B H 0.0737 0.1633 0.1899 0.023 Uiso 1 1 calc R U . . .
C21 C 0.0715(8) 0.2667(6) 0.0569(6) 0.015(2) Uani 1 1 d . U . . .
H21 H 0.1297 0.2870 0.0289 0.018 Uiso 1 1 calc R U . . .
C22 C 0.0943(8) 0.2063(6) 0.0931(6) 0.016(2) Uani 1 1 d . U . . .
C23 C 0.1697(8) 0.1547(6) 0.0665(5) 0.015(2) Uani 1 1 d . U . . .
H23 H 0.1913 0.1212 0.0966 0.018 Uiso 1 1 calc R U . . .
C24 C 0.2176(9) 0.1497(6) -0.0062(6) 0.019(2) Uani 1 1 d . U . . .
C25 C -0.1316(11) 0.2769(8) -0.0364(7) 0.037(3) Uani 1 1 d . U . . .
H25A H -0.0784 0.2920 -0.0719 0.055 Uiso 1 1 calc R U . . .
H25B H -0.1967 0.3037 -0.0384 0.055 Uiso 1 1 calc R U . . .
H25C H -0.1582 0.2168 -0.0488 0.055 Uiso 1 1 calc R U . . .
C26 C -0.1659(10) 0.2706(8) 0.1214(8) 0.039(3) Uani 1 1 d . U . . .
H26A H -0.2378 0.2881 0.1138 0.058 Uiso 1 1 calc R U . . .
H26B H -0.1353 0.2930 0.1729 0.058 Uiso 1 1 calc R U . . .
H26C H -0.1792 0.2102 0.1099 0.058 Uiso 1 1 calc R U . . .
C27 C -0.0403(11) 0.4267(7) 0.0792(7) 0.036(3) Uani 1 1 d . U . . .
H27A H 0.0113 0.4486 0.0458 0.054 Uiso 1 1 calc R U . . .
H27B H -0.0083 0.4502 0.1303 0.054 Uiso 1 1 calc R U . . .
H27C H -0.1145 0.4415 0.0727 0.054 Uiso 1 1 calc R U . . .
C28 C -0.0284(10) 0.0741(8) -0.0659(7) 0.038(3) Uani 1 1 d . U . . .
H28A H -0.0437 0.1276 -0.0402 0.056 Uiso 1 1 calc R U . . .
H28B H -0.0426 0.0353 -0.0341 0.056 Uiso 1 1 calc R U . . .
H28C H -0.0786 0.0525 -0.1115 0.056 Uiso 1 1 calc R U . . .
C29 C 0.1307(13) 0.1325(9) -0.1700(8) 0.049(4) Uani 1 1 d . U . . .
H29A H 0.1037 0.1845 -0.1584 0.073 Uiso 1 1 calc R U . . .
H29B H 0.0829 0.0939 -0.2118 0.073 Uiso 1 1 calc R U . . .
H29C H 0.2097 0.1429 -0.1828 0.073 Uiso 1 1 calc R U . . .
C30 C 0.1493(11) -0.0204(8) -0.1176(7) 0.039(3) Uani 1 1 d . U . . .
H30A H 0.0793 -0.0578 -0.1424 0.058 Uiso 1 1 calc R U . . .
H30B H 0.1730 -0.0381 -0.0741 0.058 Uiso 1 1 calc R U . . .
H30C H 0.2095 -0.0215 -0.1517 0.058 Uiso 1 1 calc R U . . .
C31 C 0.3358(9) 0.1429(6) -0.0013(6) 0.019(2) Uani 1 1 d . U . . .
C32 C 0.3937(9) 0.1033(6) -0.0566(6) 0.019(2) Uani 1 1 d . U . . .
H32 H 0.3564 0.0813 -0.1047 0.022 Uiso 1 1 calc R U . . .
C33 C 0.5054(9) 0.0949(6) -0.0434(6) 0.020(2) Uani 1 1 d . U . . .
C34 C 0.5591(9) 0.1320(7) 0.0258(6) 0.025(3) Uani 1 1 d . U . . .
H34 H 0.6340 0.1257 0.0375 0.029 Uiso 1 1 calc R U . . .
C35 C 0.5039(9) 0.1781(7) 0.0778(6) 0.025(3) Uani 1 1 d . U . . .
H35 H 0.5431 0.2044 0.1248 0.030 Uiso 1 1 calc R U . . .
C36 C 0.4986(10) 0.0097(8) -0.1674(7) 0.034(3) Uani 1 1 d . U . . .
H36A H 0.4432 -0.0367 -0.1587 0.051 Uiso 1 1 calc R U . . .
H36B H 0.5512 -0.0114 -0.2023 0.051 Uiso 1 1 calc R U . . .
H36C H 0.4586 0.0458 -0.1879 0.051 Uiso 1 1 calc R U . . .
C37 C 0.6734(10) 0.0365(7) -0.0825(7) 0.032(3) Uani 1 1 d . U . . .
H37A H 0.7258 0.0876 -0.0567 0.048 Uiso 1 1 calc R U . . .
H37B H 0.7040 0.0124 -0.1285 0.048 Uiso 1 1 calc R U . . .
H37C H 0.6648 -0.0027 -0.0510 0.048 Uiso 1 1 calc R U . . .
C38 C 0.0776(14) 0.9095(10) 0.4713(9) 0.056(4) Uani 1 1 d . U . . .
C39 C -0.0065(16) 0.8776(11) 0.5051(10) 0.065(5) Uani 1 1 d . U . . .
C40 C 0.0330(17) 0.8897(12) 0.5793(12) 0.076(5) Uani 1 1 d . U . . .
C41 C 0.1459(15) 0.9333(11) 0.5852(10) 0.063(4) Uani 1 1 d . U . . .
C42 C 0.1683(15) 0.9427(11) 0.5166(10) 0.061(4) Uani 1 1 d . U . . .
C43 C 0.092(3) 0.926(2) 0.3957(17) 0.155(12) Uani 1 1 d . U . . .
H43A H 0.1265 0.9845 0.4010 0.233 Uiso 1 1 calc R U . . .
H43B H 0.0175 0.9134 0.3678 0.233 Uiso 1 1 calc R U . . .
H43C H 0.1415 0.8916 0.3693 0.233 Uiso 1 1 calc R U . . .
C44 C -0.127(3) 0.848(2) 0.483(2) 0.197(16) Uani 1 1 d . U . . .
H44A H -0.1661 0.8940 0.4927 0.296 Uiso 1 1 calc R U . . .
H44B H -0.1582 0.8079 0.5116 0.296 Uiso 1 1 calc R U . . .
H44C H -0.1374 0.8204 0.4305 0.296 Uiso 1 1 calc R U . . .
C45 C -0.024(3) 0.880(2) 0.646(2) 0.182(10) Uani 1 1 d . U . . .
H45A H -0.1019 0.8485 0.6313 0.273 Uiso 1 1 calc R U . . .
H45B H 0.0178 0.8515 0.6735 0.273 Uiso 1 1 calc R U . . .
H45C H -0.0269 0.9351 0.6763 0.273 Uiso 1 1 calc R U . . .
C46 C 0.219(3) 0.980(2) 0.6548(18) 0.164(13) Uani 1 1 d . U . . .
H46A H 0.2966 0.9986 0.6428 0.247 Uiso 1 1 calc R U . . .
H46B H 0.2190 0.9447 0.6891 0.247 Uiso 1 1 calc R U . . .
H46C H 0.1878 1.0288 0.6778 0.247 Uiso 1 1 calc R U . . .
C47 C 0.285(3) 0.993(2) 0.516(2) 0.182(10) Uani 1 1 d . U . . .
H47A H 0.3419 0.9601 0.5215 0.273 Uiso 1 1 calc R U . . .
H47B H 0.2974 1.0424 0.5570 0.273 Uiso 1 1 calc R U . . .
H47C H 0.2911 1.0096 0.4692 0.273 Uiso 1 1 calc R U . . .
C48 C 0.3695(11) 0.7726(8) 0.5332(7) 0.036(3) Uani 1 1 d . U . . .
C49 C 0.3304(11) 0.7907(8) 0.6050(7) 0.034(3) Uani 1 1 d . U . . .
C50 C 0.2542(10) 0.7220(8) 0.6132(7) 0.030(3) Uani 1 1 d . U . . .
C51 C 0.2451(10) 0.6591(7) 0.5474(7) 0.029(3) Uani 1 1 d . U . . .
C52 C 0.3139(10) 0.6918(8) 0.4986(7) 0.030(3) Uani 1 1 d . U . . .
C53 C 0.4671(14) 0.8298(11) 0.5093(10) 0.068(5) Uani 1 1 d . U . . .
H53A H 0.5231 0.8563 0.5515 0.101 Uiso 1 1 calc R U . . .
H53B H 0.4374 0.8722 0.4912 0.101 Uiso 1 1 calc R U . . .
H53C H 0.5035 0.7977 0.4699 0.101 Uiso 1 1 calc R U . . .
C54 C 0.3912(14) 0.8624(10) 0.6673(9) 0.065(5) Uani 1 1 d . U . . .
H54A H 0.4308 0.8411 0.7032 0.098 Uiso 1 1 calc R U . . .
H54B H 0.3354 0.8924 0.6917 0.098 Uiso 1 1 calc R U . . .
H54C H 0.4466 0.8998 0.6470 0.098 Uiso 1 1 calc R U . . .
C55 C 0.2056(12) 0.7110(10) 0.6832(8) 0.046(4) Uani 1 1 d . U . . .
H55A H 0.2653 0.7041 0.7171 0.069 Uiso 1 1 calc R U . . .
H55B H 0.1441 0.6620 0.6728 0.069 Uiso 1 1 calc R U . . .
H55C H 0.1753 0.7597 0.7060 0.069 Uiso 1 1 calc R U . . .
C56 C 0.1884(13) 0.5734(8) 0.5424(8) 0.042(3) Uani 1 1 d . U . . .
H56A H 0.2035 0.5382 0.4959 0.064 Uiso 1 1 calc R U . . .
H56B H 0.1062 0.5702 0.5441 0.064 Uiso 1 1 calc R U . . .
H56C H 0.2176 0.5548 0.5839 0.064 Uiso 1 1 calc R U . . .
C57 C 0.3039(12) 0.6546(9) 0.4172(7) 0.042(3) Uani 1 1 d . U . . .
H57A H 0.2903 0.5937 0.4073 0.050 Uiso 1 1 calc R U . . .
H57B H 0.3749 0.6741 0.3956 0.050 Uiso 1 1 calc R U . . .
C58 C 0.2181(11) 0.7582(8) 0.3658(7) 0.040(3) Uani 1 1 d . U . . .
H58 H 0.1668 0.7923 0.3854 0.048 Uiso 1 1 calc R U . . .
C59 C 0.2053(10) 0.6810(8) 0.3837(7) 0.033(3) Uani 1 1 d . U . . .
C60 C 0.0991(10) 0.6413(7) 0.4010(7) 0.028(3) Uani 1 1 d . U . . .
H60 H 0.0986 0.5933 0.4190 0.034 Uiso 1 1 calc R U . . .
C61 C -0.0107(10) 0.6663(7) 0.3942(7) 0.028(3) Uani 1 1 d . U . . .
C62 C 0.244(2) 0.847(2) 0.2424(15) 0.160(11) Uani 1 1 d . U . . .
H62A H 0.1671 0.8493 0.2581 0.240 Uiso 1 1 calc R U . . .
H62B H 0.2381 0.8127 0.1920 0.240 Uiso 1 1 calc R U . . .
H62C H 0.2851 0.9029 0.2439 0.240 Uiso 1 1 calc R U . . .
C63A C 0.453(3) 0.734(2) 0.287(2) 0.064(6) Uani 0.5 1 d . U P A 1
H63A H 0.4197 0.6757 0.2640 0.097 Uiso 0.5 1 calc R U P A 1
H63B H 0.5038 0.7567 0.2540 0.097 Uiso 0.5 1 calc R U P A 1
H63C H 0.4965 0.7371 0.3337 0.097 Uiso 0.5 1 calc R U P A 1
C63B C 0.339(3) 0.717(2) 0.2355(19) 0.064(6) Uani 0.5 1 d . U P A 2
H63D H 0.2668 0.6761 0.2244 0.097 Uiso 0.5 1 calc R U P A 2
H63E H 0.3579 0.7370 0.1916 0.097 Uiso 0.5 1 calc R U P A 2
H63F H 0.3993 0.6906 0.2499 0.097 Uiso 0.5 1 calc R U P A 2
C64 C 0.4397(18) 0.8897(14) 0.3464(10) 0.104(7) Uani 1 1 d . U . . .
H64A H 0.5108 0.8794 0.3255 0.156 Uiso 1 1 calc R U . . .
H64B H 0.4490 0.8987 0.4002 0.156 Uiso 1 1 calc R U . . .
H64C H 0.4206 0.9387 0.3338 0.156 Uiso 1 1 calc R U . . .
C65 C -0.1538(12) 0.5248(8) 0.2741(7) 0.046(4) Uani 1 1 d . U . . .
H65A H -0.1813 0.5083 0.2217 0.069 Uiso 1 1 calc R U . . .
H65B H -0.2181 0.5159 0.3041 0.069 Uiso 1 1 calc R U . . .
H65C H -0.0987 0.4917 0.2834 0.069 Uiso 1 1 calc R U . . .
C66 C 0.0149(12) 0.6465(9) 0.2275(7) 0.046(4) Uani 1 1 d . U . . .
H66A H 0.0388 0.7048 0.2269 0.070 Uiso 1 1 calc R U . . .
H66B H -0.0233 0.6154 0.1793 0.070 Uiso 1 1 calc R U . . .
H66C H 0.0818 0.6244 0.2378 0.070 Uiso 1 1 calc R U . . .
C67 C -0.1968(14) 0.6935(9) 0.2845(8) 0.051(4) Uani 1 1 d . U . . .
H67A H -0.1624 0.7500 0.2829 0.076 Uiso 1 1 calc R U . . .
H67B H -0.2464 0.6948 0.3250 0.076 Uiso 1 1 calc R U . . .
H67C H -0.2417 0.6653 0.2377 0.076 Uiso 1 1 calc R U . . .
C68 C -0.0769(9) 0.6575(6) 0.4544(6) 0.022(2) Uani 1 1 d . U . . .
C69 C -0.1960(10) 0.6377(7) 0.4525(6) 0.026(3) Uani 1 1 d . U . . .
H69 H -0.2380 0.6284 0.4062 0.031 Uiso 1 1 calc R U . . .
C70 C -0.2560(11) 0.6307(8) 0.5122(7) 0.032(3) Uani 1 1 d . U . . .
C71 C -0.1911(11) 0.6472(8) 0.5814(6) 0.032(3) Uani 1 1 d . U . . .
H71 H -0.2273 0.6425 0.6250 0.039 Uiso 1 1 calc R U . . .
C72 C -0.0740(10) 0.6703(8) 0.5832(7) 0.032(3) Uani 1 1 d . U . . .
H72 H -0.0315 0.6825 0.6297 0.038 Uiso 1 1 calc R U . . .
C73 C -0.4321(13) 0.5887(12) 0.4369(8) 0.065(5) Uani 1 1 d . U . . .
H73A H -0.4250 0.6398 0.4200 0.097 Uiso 1 1 calc R U . . .
H73B H -0.5126 0.5668 0.4410 0.097 Uiso 1 1 calc R U . . .
H73C H -0.4012 0.5481 0.4014 0.097 Uiso 1 1 calc R U . . .
C74 C -0.4321(12) 0.6308(10) 0.5714(8) 0.051(4) Uani 1 1 d . U . . .
H74A H -0.4213 0.5992 0.6080 0.077 Uiso 1 1 calc R U . . .
H74B H -0.5131 0.6202 0.5548 0.077 Uiso 1 1 calc R U . . .
H74C H -0.4054 0.6898 0.5938 0.077 Uiso 1 1 calc R U . . .
N1 N 0.3976(7) 0.1875(5) 0.0651(5) 0.0176(19) Uani 1 1 d . . . . .
N2 N 0.5609(8) 0.0552(6) -0.0995(5) 0.024(2) Uani 1 1 d . U . . .
N3 N -0.0159(8) 0.6768(6) 0.5238(5) 0.026(2) Uani 1 1 d . . . . .
N4 N -0.3685(9) 0.6061(7) 0.5095(6) 0.040(3) Uani 1 1 d . . . . .
Si1 Si -0.0585(2) 0.31096(19) 0.05769(17) 0.0214(7) Uani 1 1 d . . . . .
Si2 Si 0.1229(3) 0.08704(19) -0.08846(17) 0.0233(7) Uani 1 1 d . . . . .
Si3 Si 0.3243(4) 0.7997(3) 0.3082(2) 0.0555(12) Uani 1 1 d . . . . .
Si4 Si -0.0833(3) 0.6373(2) 0.29912(19) 0.0322(8) Uani 1 1 d . . . . .
U1 U 0.29284(3) 0.30018(2) 0.09203(2) 0.01465(14) Uani 1 1 d . . . . .
U2 U 0.14511(4) 0.77513(2) 0.50117(2) 0.02367(15) Uani 1 1 d . . . . .

loop_
_atom_site_aniso_label
_atom_site_aniso_U_11
_atom_site_aniso_U_22
_atom_site_aniso_U_33
_atom_site_aniso_U_23
_atom_site_aniso_U_13
_atom_site_aniso_U_12
C1 0.021(5) 0.025(5) 0.027(6) 0.012(4) 0.004(4) 0.004(4)
C2 0.019(5) 0.029(5) 0.024(5) 0.007(4) 0.003(4) 0.003(4)
C3 0.023(5) 0.029(5) 0.026(5) 0.011(4) 0.005(4) 0.005(4)
C4 0.019(5) 0.012(5) 0.035(6) 0.006(4) 0.006(4) -0.001(4)
C5 0.024(5) 0.017(5) 0.031(6) 0.007(4) -0.006(5) -0.007(4)
C6 0.034(7) 0.059(9) 0.074(10) 0.031(8) 0.006(7) 0.016(7)
C7 0.037(7) 0.038(7) 0.045(8) 0.008(6) 0.018(6) 0.009(6)
C8 0.025(6) 0.028(6) 0.027(6) 0.018(5) -0.001(5) 0.004(5)
C9 0.046(8) 0.031(7) 0.055(9) 0.005(6) 0.014(7) 0.014(6)
C10 0.030(7) 0.039(7) 0.053(8) 0.022(6) -0.007(6) -0.007(6)
C11 0.025(5) 0.028(5) 0.014(5) 0.000(4) -0.003(4) 0.005(4)
C12 0.027(5) 0.022(5) 0.017(5) -0.001(4) 0.004(4) 0.004(4)
C13 0.017(5) 0.025(5) 0.018(5) -0.003(4) -0.003(4) 0.009(4)
C14 0.029(5) 0.029(5) 0.018(5) 0.003(4) -0.003(4) 0.014(4)
C15 0.023(5) 0.017(5) 0.007(4) -0.002(4) -0.003(4) 0.003(4)
C16 0.034(6) 0.018(6) 0.040(7) 0.007(5) -0.006(6) 0.004(5)
C17 0.037(7) 0.028(6) 0.036(7) -0.009(5) -0.003(6) 0.001(5)
C18 0.027(6) 0.045(7) 0.030(7) -0.014(6) -0.007(5) 0.014(6)
C19 0.029(6) 0.034(6) 0.020(6) 0.002(5) -0.008(5) 0.009(5)
C20 0.009(4) 0.027(5) 0.022(5) 0.007(4) -0.001(4) 0.006(4)
C21 0.009(4) 0.018(5) 0.015(5) -0.002(4) 0.006(4) 0.001(4)
C22 0.011(4) 0.021(5) 0.013(5) 0.001(4) 0.009(4) -0.001(4)
C23 0.014(2) 0.015(2) 0.015(2) 0.0035(11) 0.0017(10) 0.0023(11)
C24 0.019(5) 0.015(5) 0.024(5) 0.001(4) 0.003(4) 0.008(4)
C25 0.039(7) 0.049(8) 0.027(7) 0.009(6) -0.009(6) 0.023(6)
C26 0.016(6) 0.047(8) 0.056(8) 0.011(6) 0.002(6) 0.014(5)
C27 0.037(7) 0.035(7) 0.042(7) 0.009(6) -0.004(6) 0.021(6)
C28 0.036(4) 0.037(3) 0.038(4) 0.008(2) 0.002(2) 0.008(2)
C29 0.050(8) 0.047(8) 0.040(8) 0.013(6) -0.010(7) -0.014(7)
C30 0.036(7) 0.037(7) 0.037(7) -0.007(6) -0.001(6) 0.014(6)
C31 0.020(5) 0.020(5) 0.019(5) 0.007(4) -0.005(4) 0.005(4)
C32 0.020(5) 0.018(5) 0.018(5) 0.001(4) 0.000(4) 0.008(4)
C33 0.016(5) 0.016(5) 0.027(5) 0.004(4) 0.008(4) 0.001(4)
C34 0.016(5) 0.029(5) 0.031(6) 0.007(5) -0.004(4) 0.011(4)
C35 0.021(5) 0.026(5) 0.025(5) 0.004(4) -0.004(4) 0.005(4)
C36 0.026(6) 0.051(8) 0.021(6) -0.006(5) 0.003(5) 0.016(6)
C37 0.028(6) 0.030(6) 0.040(7) 0.000(5) 0.018(6) 0.018(5)
C38 0.057(4) 0.056(4) 0.056(4) 0.0138(14) 0.0045(11) 0.0119(13)
C39 0.064(5) 0.064(5) 0.065(5) 0.0151(15) 0.0046(11) 0.0137(14)
C40 0.076(5) 0.075(5) 0.076(5) 0.0186(16) 0.0069(11) 0.0158(15)
C41 0.063(5) 0.063(5) 0.063(5) 0.0145(15) 0.0043(11) 0.0137(14)
C42 0.061(4) 0.061(4) 0.062(4) 0.0144(14) 0.0058(11) 0.0124(13)
C43 0.156(12) 0.155(12) 0.155(12) 0.038(3) 0.013(2) 0.032(3)
C44 0.196(16) 0.197(16) 0.198(16) 0.047(4) 0.015(2) 0.040(4)
C45 0.182(10) 0.181(10) 0.182(10) 0.044(3) 0.0161(17) 0.037(2)
C46 0.165(13) 0.164(13) 0.164(13) 0.039(4) 0.012(2) 0.035(3)
C47 0.182(10) 0.181(10) 0.182(10) 0.044(3) 0.0161(17) 0.037(2)
C48 0.035(6) 0.041(6) 0.033(6) 0.013(5) -0.006(5) 0.011(5)
C49 0.033(6) 0.041(6) 0.026(6) 0.000(5) -0.008(5) 0.015(5)
C50 0.031(6) 0.039(6) 0.023(5) 0.008(5) -0.004(5) 0.018(5)
C51 0.031(6) 0.028(5) 0.033(6) 0.008(5) 0.002(5) 0.019(5)
C52 0.023(5) 0.034(6) 0.033(6) 0.007(5) 0.003(5) 0.004(5)
C53 0.058(9) 0.075(11) 0.061(10) 0.024(9) -0.014(8) -0.014(8)
C54 0.065(9) 0.055(9) 0.059(10) -0.004(8) -0.040(8) 0.005(8)
C55 0.039(7) 0.065(9) 0.039(8) 0.019(7) 0.003(6) 0.015(7)
C56 0.064(9) 0.030(7) 0.040(8) 0.014(6) 0.001(7) 0.020(6)
C57 0.039(6) 0.047(7) 0.036(6) -0.003(5) 0.007(5) 0.014(5)
C58 0.040(6) 0.043(6) 0.030(6) 0.004(5) 0.012(5) -0.002(5)
C59 0.031(6) 0.034(6) 0.032(6) 0.009(5) 0.004(5) 0.003(5)
C60 0.029(5) 0.019(5) 0.032(6) 0.000(4) -0.004(5) 0.003(4)
C61 0.032(6) 0.025(5) 0.026(6) 0.002(4) 0.003(5) 0.013(5)
C62 0.149(18) 0.21(2) 0.119(16) 0.103(15) 0.002(13) -0.050(14)
C63A 0.064(7) 0.064(7) 0.064(7) 0.015(2) 0.0059(15) 0.0130(19)
C63B 0.064(7) 0.064(7) 0.064(7) 0.015(2) 0.0059(15) 0.0130(19)
C64 0.105(13) 0.131(15) 0.052(10) 0.042(10) -0.012(10) -0.057(11)
C65 0.052(8) 0.046(8) 0.028(7) -0.005(6) -0.005(6) 0.003(7)
C66 0.058(9) 0.050(8) 0.025(7) 0.006(6) -0.002(6) -0.001(7)
C67 0.070(10) 0.051(8) 0.033(8) 0.015(6) -0.007(7) 0.012(7)
C68 0.029(5) 0.015(5) 0.023(5) 0.007(4) -0.008(4) 0.003(4)
C69 0.026(5) 0.030(5) 0.021(5) 0.004(4) -0.001(5) 0.007(4)
C70 0.038(6) 0.033(6) 0.032(6) 0.013(5) 0.005(5) 0.016(5)
C71 0.040(6) 0.040(6) 0.015(5) 0.004(5) 0.003(5) 0.005(5)
C72 0.027(5) 0.039(6) 0.030(6) 0.012(5) -0.005(5) 0.005(5)
C73 0.037(8) 0.111(13) 0.038(8) 0.006(8) -0.003(7) 0.010(8)
C74 0.046(8) 0.077(10) 0.041(8) 0.016(7) 0.004(7) 0.035(8)
N1 0.018(4) 0.013(4) 0.021(5) 0.001(4) -0.002(4) 0.007(4)
N2 0.026(5) 0.031(5) 0.016(4) -0.001(4) 0.012(4) 0.015(4)
N3 0.032(5) 0.030(5) 0.016(5) 0.002(4) 0.004(4) 0.010(4)
N4 0.033(6) 0.059(8) 0.021(6) -0.001(5) -0.006(5) 0.005(5)
Si1 0.0177(15) 0.0257(16) 0.0218(17) 0.0042(13) 0.0005(13) 0.0094(13)
Si2 0.0208(16) 0.0246(16) 0.0208(17) 0.0000(13) -0.0042(13) 0.0035(13)
Si3 0.068(3) 0.044(2) 0.037(2) -0.0043(19) 0.022(2) -0.017(2)
Si4 0.039(2) 0.0341(19) 0.0202(18) 0.0033(14) -0.0037(15) 0.0033(16)
U1 0.0141(2) 0.0138(2) 0.0152(2) 0.00131(15) 0.00065(16) 0.00356(15)
U2 0.0302(3) 0.0213(2) 0.0184(3) 0.00190(18) -0.00250(19) 0.00687(19)

loop_
_atom_type_symbol
_atom_type_description
_atom_type_scat_dispersion_real
_atom_type_scat_dispersion_imag
_atom_type_scat_source
C C 0.0033 0.0016 'International Tables Vol C Tables 4.2.6.8 and 6.1.1.4'
H H 0.0000 0.0000 'International Tables Vol C Tables 4.2.6.8 and 6.1.1.4'
N N 0.0061 0.0033 'International Tables Vol C Tables 4.2.6.8 and 6.1.1.4'
Si Si 0.0817 0.0704 'International Tables Vol C Tables 4.2.6.8 and 6.1.1.4'
U U -9.6767 9.6646 'International Tables Vol C Tables 4.2.6.8 and 6.1.1.4'

loop_
_geom_angle_atom_site_label_1
_geom_angle_atom_site_label_2
_geom_angle_atom_site_label_3
_geom_angle
C2 C1 C5 107.3(10)
C2 C1 C6 128.4(11)
C5 C1 C6 123.2(11)
C2 C1 U1 74.9(6)
C5 C1 U1 77.2(6)
C6 C1 U1 123.2(8)
C3 C2 C1 107.5(10)
C3 C2 C7 126.4(11)
C1 C2 C7 125.4(10)
C3 C2 U1 74.1(6)
C1 C2 U1 75.5(7)
C7 C2 U1 124.1(8)
C4 C3 C2 110.2(10)
C4 C3 C8 125.5(10)
C2 C3 C8 123.8(10)
C4 C3 U1 76.5(7)
C2 C3 U1 76.5(7)
C8 C3 U1 120.2(7)
C3 C4 C5 107.8(10)
C3 C4 C9 128.4(11)
C5 C4 C9 123.2(11)
C3 C4 U1 74.4(6)
C5 C4 U1 77.8(6)
C9 C4 U1 120.7(8)
C4 C5 C1 107.0(9)
C4 C5 C10 129.0(11)
C1 C5 C10 123.1(11)
C4 C5 U1 72.8(6)
C1 C5 U1 73.0(6)
C10 C5 U1 127.7(8)
C1 C6 H6A 109.5
C1 C6 H6B 109.5
H6A C6 H6B 109.5
C1 C6 H6C 109.5
H6A C6 H6C 109.5
H6B C6 H6C 109.5
C2 C7 H7A 109.5
C2 C7 H7B 109.5
H7A C7 H7B 109.5
C2 C7 H7C 109.5
H7A C7 H7C 109.5
H7B C7 H7C 109.5
C3 C8 H8A 109.5
C3 C8 H8B 109.5
H8A C8 H8B 109.5
C3 C8 H8C 109.5
H8A C8 H8C 109.5
H8B C8 H8C 109.5
C4 C9 H9A 109.5
C4 C9 H9B 109.5
H9A C9 H9B 109.5
C4 C9 H9C 109.5
H9A C9 H9C 109.5
H9B C9 H9C 109.5
C5 C10 H10A 109.5
C5 C10 H10B 109.5
H10A C10 H10B 109.5
C5 C10 H10C 109.5
H10A C10 H10C 109.5
H10B C10 H10C 109.5
C12 C11 C15 108.2(9)
C12 C11 C16 124.8(10)
C15 C11 C16 125.7(10)
C12 C11 U1 77.7(6)
C15 C11 U1 71.7(6)
C16 C11 U1 126.7(8)
C11 C12 C13 107.8(10)
C11 C12 C17 123.2(10)
C13 C12 C17 125.9(10)
C11 C12 U1 73.0(6)
C13 C12 U1 74.5(6)
C17 C12 U1 134.0(8)
C14 C13 C12 108.0(9)
C14 C13 C18 125.4(10)
C12 C13 C18 126.5(10)
C14 C13 U1 72.0(6)
C12 C13 U1 75.9(6)
C18 C13 U1 120.6(8)
C13 C14 C15 108.3(9)
C13 C14 C19 123.7(10)
C15 C14 C19 127.0(11)
C13 C14 U1 78.4(7)
C15 C14 U1 73.1(6)
C19 C14 U1 123.9(7)
C14 C15 C11 107.7(9)
C14 C15 C20 125.7(9)
C11 C15 C20 124.6(9)
C14 C15 U1 76.3(6)
C11 C15 U1 77.9(6)
C20 C15 U1 99.8(6)
C11 C16 H16A 109.5
C11 C16 H16B 109.5
H16A C16 H16B 109.5
C11 C16 H16C 109.5
H16A C16 H16C 109.5
H16B C16 H16C 109.5
C12 C17 H17A 109.5
C12 C17 H17B 109.5
H17A C17 H17B 109.5
C12 C17 H17C 109.5
H17A C17 H17C 109.5
H17B C17 H17C 109.5
C13 C18 H18A 109.5
C13 C18 H18B 109.5
H18A C18 H18B 109.5
C13 C18 H18C 109.5
H18A C18 H18C 109.5
H18B C18 H18C 109.5
C14 C19 H19A 109.5
C14 C19 H19B 109.5
H19A C19 H19B 109.5
C14 C19 H19C 109.5
H19A C19 H19C 109.5
H19B C19 H19C 109.5
C15 C20 C22 104.1(8)
C15 C20 H20A 110.9
C22 C20 H20A 110.9
C15 C20 H20B 110.9
C22 C20 H20B 110.9
H20A C20 H20B 109.0
C22 C21 Si1 127.7(7)
C22 C21 U1 73.4(5)
Si1 C21 U1 144.8(5)
C22 C21 H21 116.1
Si1 C21 H21 116.1
U1 C21 H21 52.8
C23 C22 C21 121.4(9)
C23 C22 C20 113.0(9)
C21 C22 C20 120.8(9)
C23 C22 U1 72.3(5)
C21 C22 U1 75.4(6)
C20 C22 U1 102.1(6)
C22 C23 C24 123.6(9)
C22 C23 U1 76.3(6)
C24 C23 U1 81.1(6)
C22 C23 H23 118.2
C24 C23 H23 118.2
U1 C23 H23 114.6
C31 C24 C23 111.0(9)
C31 C24 Si2 119.1(8)
C23 C24 Si2 116.6(7)
C31 C24 U1 84.3(6)
C23 C24 U1 66.7(5)
Si2 C24 U1 148.6(5)
Si1 C25 H25A 109.5
Si1 C25 H25B 109.5
H25A C25 H25B 109.5
Si1 C25 H25C 109.5
H25A C25 H25C 109.5
H25B C25 H25C 109.5
Si1 C26 H26A 109.5
Si1 C26 H26B 109.5
H26A C26 H26B 109.5
Si1 C26 H26C 109.5
H26A C26 H26C 109.5
H26B C26 H26C 109.5
Si1 C27 H27A 109.5
Si1 C27 H27B 109.5
H27A C27 H27B 109.5
Si1 C27 H27C 109.5
H27A C27 H27C 109.5
H27B C27 H27C 109.5
Si2 C28 H28A 109.5
Si2 C28 H28B 109.5
H28A C28 H28B 109.5
Si2 C28 H28C 109.5
H28A C28 H28C 109.5
H28B C28 H28C 109.5
Si2 C29 H29A 109.5
Si2 C29 H29B 109.5
H29A C29 H29B 109.5
Si2 C29 H29C 109.5
H29A C29 H29C 109.5
H29B C29 H29C 109.5
Si2 C30 H30A 109.5
Si2 C30 H30B 109.5
H30A C30 H30B 109.5
Si2 C30 H30C 109.5
H30A C30 H30C 109.5
H30B C30 H30C 109.5
C32 C31 N1 118.2(9)
C32 C31 C24 126.9(10)
N1 C31 C24 114.7(9)
C32 C31 U1 149.0(8)
N1 C31 U1 54.6(5)
C24 C31 U1 66.8(6)
C31 C32 C33 121.6(10)
C31 C32 H32 119.2
C33 C32 H32 119.2
N2 C33 C34 122.0(9)
N2 C33 C32 120.4(10)
C34 C33 C32 117.5(10)
C35 C34 C33 119.9(10)
C35 C34 H34 120.1
C33 C34 H34 120.1
N1 C35 C34 122.7(10)
N1 C35 H35 118.6
C34 C35 H35 118.6
N2 C36 H36A 109.5
N2 C36 H36B 109.5
H36A C36 H36B 109.5
N2 C36 H36C 109.5
H36A C36 H36C 109.5
H36B C36 H36C 109.5
N2 C37 H37A 109.5
N2 C37 H37B 109.5
H37A C37 H37B 109.5
N2 C37 H37C 109.5
H37A C37 H37C 109.5
H37B C37 H37C 109.5
C42 C38 C39 111.3(17)
C42 C38 C43 112.2(19)
C39 C38 C43 136(2)
C42 C38 U2 77.5(11)
C39 C38 U2 76.6(11)
C43 C38 U2 119.1(15)
C38 C39 C40 107.6(17)
C38 C39 C44 132(2)
C40 C39 C44 119(2)
C38 C39 U2 75.7(11)
C40 C39 U2 75.6(11)
C44 C39 U2 123.0(19)
C41 C40 C39 105.3(18)
C41 C40 C45 120(2)
C39 C40 C45 133(2)
C41 C40 U2 76.7(11)
C39 C40 U2 74.7(11)
C45 C40 U2 123.7(18)
C42 C41 C40 106.4(17)
C42 C41 C46 124(2)
C40 C41 C46 127(2)
C42 C41 U2 74.6(11)
C40 C41 U2 73.9(11)
C46 C41 U2 128.6(16)
C38 C42 C41 109.3(17)
C38 C42 C47 138(2)
C41 C42 C47 112(2)
C38 C42 U2 75.0(11)
C41 C42 U2 77.0(11)
C47 C42 U2 118.5(17)
C38 C43 H43A 109.5
C38 C43 H43B 109.5
H43A C43 H43B 109.5
C38 C43 H43C 109.5
H43A C43 H43C 109.5
H43B C43 H43C 109.5
C39 C44 H44A 109.5
C39 C44 H44B 109.5
H44A C44 H44B 109.5
C39 C44 H44C 109.5
H44A C44 H44C 109.5
H44B C44 H44C 109.5
C40 C45 H45A 109.5
C40 C45 H45B 109.5
H45A C45 H45B 109.5
C40 C45 H45C 109.5
H45A C45 H45C 109.5
H45B C45 H45C 109.5
C41 C46 H46A 109.5
C41 C46 H46B 109.5
H46A C46 H46B 109.5
C41 C46 H46C 109.5
H46A C46 H46C 109.5
H46B C46 H46C 109.5
C42 C47 H47A 109.5
C42 C47 H47B 109.5
H47A C47 H47B 109.5
C42 C47 H47C 109.5
H47A C47 H47C 109.5
H47B C47 H47C 109.5
C52 C48 C49 106.6(12)
C52 C48 C53 130.4(13)
C49 C48 C53 122.4(13)
C52 C48 U2 72.2(7)
C49 C48 U2 78.4(7)
C53 C48 U2 122.4(9)
C50 C49 C48 108.4(11)
C50 C49 C54 126.0(13)
C48 C49 C54 123.1(14)
C50 C49 U2 75.9(7)
C48 C49 U2 72.0(7)
C54 C49 U2 132.2(9)
C49 C50 C51 108.4(11)
C49 C50 C55 125.5(12)
C51 C50 C55 125.3(12)
C49 C50 U2 75.8(7)
C51 C50 U2 72.9(6)
C55 C50 U2 125.3(8)
C52 C51 C50 107.1(11)
C52 C51 C56 129.6(12)
C50 C51 C56 122.4(12)
C52 C51 U2 71.5(7)
C50 C51 U2 77.8(6)
C56 C51 U2 124.8(8)
C51 C52 C48 109.5(11)
C51 C52 C57 123.5(12)
C48 C52 C57 125.1(12)
C51 C52 U2 78.9(7)
C48 C52 U2 77.9(7)
C57 C52 U2 97.8(8)
C48 C53 H53A 109.5
C48 C53 H53B 109.5
H53A C53 H53B 109.5
C48 C53 H53C 109.5
H53A C53 H53C 109.5
H53B C53 H53C 109.5
C49 C54 H54A 109.5
C49 C54 H54B 109.5
H54A C54 H54B 109.5
C49 C54 H54C 109.5
H54A C54 H54C 109.5
H54B C54 H54C 109.5
C50 C55 H55A 109.5
C50 C55 H55B 109.5
H55A C55 H55B 109.5
C50 C55 H55C 109.5
H55A C55 H55C 109.5
H55B C55 H55C 109.5
C51 C56 H56A 109.5
C51 C56 H56B 109.5
H56A C56 H56B 109.5
C51 C56 H56C 109.5
H56A C56 H56C 109.5
H56B C56 H56C 109.5
C52 C57 C59 107.5(10)
C52 C57 H57A 110.2
C59 C57 H57A 110.2
C52 C57 H57B 110.2
C59 C57 H57B 110.2
H57A C57 H57B 108.5
C59 C58 Si3 126.6(11)
C59 C58 U2 72.1(7)
Si3 C58 U2 145.8(7)
C59 C58 H58 116.7
Si3 C58 H58 116.7
U2 C58 H58 54.7
C58 C59 C60 120.9(12)
C58 C59 C57 121.4(12)
C60 C59 C57 112.6(11)
C58 C59 U2 77.0(8)
C60 C59 U2 71.4(7)
C57 C59 U2 100.2(8)
C59 C60 C61 127.0(11)
C59 C60 U2 76.9(7)
C61 C60 U2 82.4(7)
C59 C60 H60 116.5
C61 C60 H60 116.5
U2 C60 H60 113.8
C68 C61 C60 112.7(10)
C68 C61 Si4 118.9(9)
C60 C61 Si4 115.5(8)
C68 C61 U2 84.3(7)
C60 C61 U2 65.9(6)
Si4 C61 U2 149.6(6)
Si3 C62 H62A 109.5
Si3 C62 H62B 109.5
H62A C62 H62B 109.5
Si3 C62 H62C 109.5
H62A C62 H62C 109.5
H62B C62 H62C 109.5
Si3 C63A H63A 109.5
Si3 C63A H63B 109.5
H63A C63A H63B 109.5
Si3 C63A H63C 109.5
H63A C63A H63C 109.5
H63B C63A H63C 109.5
Si3 C63B H63D 109.5
Si3 C63B H63E 109.5
H63D C63B H63E 109.5
Si3 C63B H63F 109.5
H63D C63B H63F 109.5
H63E C63B H63F 109.5
Si3 C64 H64A 109.5
Si3 C64 H64B 109.5
H64A C64 H64B 109.5
Si3 C64 H64C 109.5
H64A C64 H64C 109.5
H64B C64 H64C 109.5
Si4 C65 H65A 109.5
Si4 C65 H65B 109.5
H65A C65 H65B 109.5
Si4 C65 H65C 109.5
H65A C65 H65C 109.5
H65B C65 H65C 109.5
Si4 C66 H66A 109.5
Si4 C66 H66B 109.5
H66A C66 H66B 109.5
Si4 C66 H66C 109.5
H66A C66 H66C 109.5
H66B C66 H66C 109.5
Si4 C67 H67A 109.5
Si4 C67 H67B 109.5
H67A C67 H67B 109.5
Si4 C67 H67C 109.5
H67A C67 H67C 109.5
H67B C67 H67C 109.5
N3 C68 C69 117.1(10)
N3 C68 C61 115.7(10)
C69 C68 C61 127.0(10)
N3 C68 U2 53.5(5)
C69 C68 U2 151.5(8)
C61 C68 U2 67.4(6)
C70 C69 C68 124.8(11)
C70 C69 H69 117.6
C68 C69 H69 117.6
N4 C70 C69 124.8(12)
N4 C70 C71 118.6(11)
C69 C70 C71 116.5(11)
C72 C71 C70 118.2(11)
C72 C71 H71 120.9
C70 C71 H71 120.9
N3 C72 C71 124.7(11)
N3 C72 H72 117.7
C71 C72 H72 117.7
N4 C73 H73A 109.5
N4 C73 H73B 109.5
H73A C73 H73B 109.5
N4 C73 H73C 109.5
H73A C73 H73C 109.5
H73B C73 H73C 109.5
N4 C74 H74A 109.5
N4 C74 H74B 109.5
H74A C74 H74B 109.5
N4 C74 H74C 109.5
H74A C74 H74C 109.5
H74B C74 H74C 109.5
C35 N1 C31 118.9(9)
C35 N1 U1 136.8(7)
C31 N1 U1 97.8(6)
C33 N2 C36 119.8(9)
C33 N2 C37 119.6(9)
C36 N2 C37 117.6(9)
C72 N3 C68 118.6(10)
C72 N3 U2 134.0(8)
C68 N3 U2 98.8(7)
C70 N4 C74 122.1(11)
C70 N4 C73 116.9(11)
C74 N4 C73 114.9(11)
C25 Si1 C21 108.1(5)
C25 Si1 C27 103.6(6)
C21 Si1 C27 117.9(5)
C25 Si1 C26 106.0(6)
C21 Si1 C26 112.4(5)
C27 Si1 C26 107.9(6)
C24 Si2 C29 114.7(6)
C24 Si2 C28 109.9(6)
C29 Si2 C28 106.3(7)
C24 Si2 C30 112.2(5)
C29 Si2 C30 108.2(7)
C28 Si2 C30 105.0(6)
C63B Si3 C64 123.7(14)
C63B Si3 C58 106.9(13)
C64 Si3 C58 122.2(8)
C63B Si3 C62 91.7(15)
C64 Si3 C62 98.6(11)
C58 Si3 C62 106.4(9)
C64 Si3 C63A 85.6(13)
C58 Si3 C63A 113.6(11)
C62 Si3 C63A 129.3(14)
C66 Si4 C67 107.4(7)
C66 Si4 C61 113.4(6)
C67 Si4 C61 115.7(6)
C66 Si4 C65 103.7(7)
C67 Si4 C65 105.5(7)
C61 Si4 C65 110.3(6)
N1 U1 C23 64.9(3)
N1 U1 C22 95.9(3)
C23 U1 C22 31.4(3)
N1 U1 C21 118.8(3)
C23 U1 C21 56.3(3)
C22 U1 C21 31.2(3)
N1 U1 C15 102.1(3)
C23 U1 C15 69.1(3)
C22 U1 C15 53.9(3)
C21 U1 C15 72.6(3)
N1 U1 C3 115.4(3)
C23 U1 C3 121.2(3)
C22 U1 C3 113.7(3)
C21 U1 C3 84.0(3)
C15 U1 C3 142.1(3)
N1 U1 C14 77.2(3)
C23 U1 C14 73.5(3)
C22 U1 C14 74.0(3)
C21 U1 C14 100.0(3)
C15 U1 C14 30.5(3)
C3 U1 C14 163.2(3)
N1 U1 C4 129.6(3)
C23 U1 C4 147.0(3)
C22 U1 C4 126.8(3)
C21 U1 C4 96.0(3)
C15 U1 C4 123.5(3)
C3 U1 C4 29.1(3)
C14 U1 C4 134.3(3)
N1 U1 C24 54.4(3)
C23 U1 C24 32.2(3)
C22 U1 C24 56.6(3)
C21 U1 C24 66.8(3)
C15 U1 C24 101.3(3)
C3 U1 C24 96.1(3)
C14 U1 C24 100.5(3)
C4 U1 C24 125.2(3)
N1 U1 C2 86.5(3)
C23 U1 C2 115.3(3)
C22 U1 C2 125.7(3)
C21 U1 C2 103.2(3)
C15 U1 C2 171.4(3)
C3 U1 C2 29.4(3)
C14 U1 C2 156.1(3)
C4 U1 C2 48.7(3)
C24 U1 C2 83.5(3)
N1 U1 C1 80.7(3)
C23 U1 C1 134.4(3)
C22 U1 C1 154.8(3)
C21 U1 C1 131.4(3)
C15 U1 C1 151.2(3)
C3 U1 C1 48.6(3)
C14 U1 C1 128.5(3)
C4 U1 C1 49.1(3)
C24 U1 C1 103.3(3)
C2 U1 C1 29.6(3)
N1 U1 C11 126.9(3)
C23 U1 C11 97.1(3)
C22 U1 C11 73.8(3)
C21 U1 C11 77.9(3)
C15 U1 C11 30.5(3)
C3 U1 C11 116.4(3)
C14 U1 C11 49.7(3)
C4 U1 C11 93.4(3)
C24 U1 C11 128.7(3)
C2 U1 C11 142.1(3)
C1 U1 C11 128.0(3)
N3 U2 C60 66.6(4)
N3 U2 C59 97.8(3)
C60 U2 C59 31.7(4)
N3 U2 C52 102.1(3)
C60 U2 C52 69.3(4)
C59 U2 C52 54.5(4)
N3 U2 C58 120.0(4)
C60 U2 C58 56.0(4)
C59 U2 C58 30.9(4)
C52 U2 C58 73.7(4)
N3 U2 C38 111.1(4)
C60 U2 C38 117.3(5)
C59 U2 C38 112.0(5)
C52 U2 C38 146.0(4)
C58 U2 C38 83.2(5)
N3 U2 C39 84.9(5)
C60 U2 C39 115.7(5)
C59 U2 C39 126.8(5)
C52 U2 C39 172.8(5)
C58 U2 C39 104.4(5)
C38 U2 C39 27.7(5)
N3 U2 C48 125.0(4)
C60 U2 C48 97.2(4)
C59 U2 C48 74.5(4)
C52 U2 C48 29.9(4)
C58 U2 C48 80.2(4)
C38 U2 C48 122.5(5)
C39 U2 C48 143.4(5)
N3 U2 C40 83.6(5)
C60 U2 C40 138.7(5)
C59 U2 C40 156.5(5)
C52 U2 C40 148.4(5)
C58 U2 C40 130.4(5)
C38 U2 C40 47.2(6)
C39 U2 C40 29.7(5)
C48 U2 C40 123.8(5)
N3 U2 C42 129.0(4)
C60 U2 C42 139.8(5)
C59 U2 C42 121.2(5)
C52 U2 C42 126.5(5)
C58 U2 C42 90.5(5)
C38 U2 C42 27.6(5)
C39 U2 C42 46.3(5)
C48 U2 C42 98.1(5)
C40 U2 C42 47.4(6)
N3 U2 C61 54.4(3)
C60 U2 C61 31.8(3)
C59 U2 C61 57.2(4)
C52 U2 C61 100.8(3)
C58 U2 C61 67.5(4)
C38 U2 C61 92.7(4)
C39 U2 C61 84.6(5)
C48 U2 C61 128.8(4)
C40 U2 C61 107.4(5)
C42 U2 C61 119.9(4)
N3 U2 C51 76.5(3)
C60 U2 C51 71.7(4)
C59 U2 C51 72.7(4)
C52 U2 C51 29.6(4)
C58 U2 C51 99.2(4)
C38 U2 C51 169.7(4)
C39 U2 C51 155.1(5)
C48 U2 C51 48.8(4)
C40 U2 C51 129.8(5)
C42 U2 C51 142.2(4)
C61 U2 C51 97.4(4)

loop_
_geom_bond_atom_site_label_1
_geom_bond_atom_site_label_2
_geom_bond_distance
C1 C2 1.412(16)
C1 C5 1.434(16)
C1 C6 1.491(16)
C1 U1 2.764(11)
C2 C3 1.394(15)
C2 C7 1.490(17)
C2 U1 2.757(11)
C3 C4 1.376(16)
C3 C8 1.537(15)
C3 U1 2.728(11)
C4 C5 1.419(15)
C4 C9 1.515(16)
C4 U1 2.754(10)
C5 C10 1.489(16)
C5 U1 2.818(11)
C6 H6A 0.9800
C6 H6B 0.9800
C6 H6C 0.9800
C7 H7A 0.9800
C7 H7B 0.9800
C7 H7C 0.9800
C8 H8A 0.9800
C8 H8B 0.9800
C8 H8C 0.9800
C9 H9A 0.9800
C9 H9B 0.9800
C9 H9C 0.9800
C10 H10A 0.9800
C10 H10B 0.9800
C10 H10C 0.9800
C11 C12 1.414(16)
C11 C15 1.436(15)
C11 C16 1.496(15)
C11 U1 2.769(11)
C12 C13 1.443(15)
C12 C17 1.482(15)
C12 U1 2.830(11)
C13 C14 1.416(16)
C13 C18 1.488(15)
C13 U1 2.812(11)
C14 C15 1.426(14)
C14 C19 1.502(15)
C14 U1 2.730(11)
C15 C20 1.507(14)
C15 U1 2.688(10)
C16 H16A 0.9800
C16 H16B 0.9800
C16 H16C 0.9800
C17 H17A 0.9800
C17 H17B 0.9800
C17 H17C 0.9800
C18 H18A 0.9800
C18 H18B 0.9800
C18 H18C 0.9800
C19 H19A 0.9800
C19 H19B 0.9800
C19 H19C 0.9800
C20 C22 1.542(14)
C20 H20A 0.9900
C20 H20B 0.9900
C21 C22 1.412(14)
C21 Si1 1.855(10)
C21 U1 2.636(10)
C21 H21 0.9500
C22 C23 1.402(14)
C22 U1 2.611(10)
C23 C24 1.485(14)
C23 U1 2.561(10)
C23 H23 0.9500
C24 C31 1.447(14)
C24 Si2 1.858(11)
C24 U1 2.755(10)
C25 Si1 1.851(12)
C25 H25A 0.9800
C25 H25B 0.9800
C25 H25C 0.9800
C26 Si1 1.925(14)
C26 H26A 0.9800
C26 H26B 0.9800
C26 H26C 0.9800
C27 Si1 1.883(12)
C27 H27A 0.9800
C27 H27B 0.9800
C27 H27C 0.9800
C28 Si2 1.865(13)
C28 H28A 0.9800
C28 H28B 0.9800
C28 H28C 0.9800
C29 Si2 1.858(14)
C29 H29A 0.9800
C29 H29B 0.9800
C29 H29C 0.9800
C30 Si2 1.872(12)
C30 H30A 0.9800
C30 H30B 0.9800
C30 H30C 0.9800
C31 C32 1.383(15)
C31 N1 1.397(13)
C31 U1 2.982(11)
C32 C33 1.394(14)
C32 H32 0.9500
C33 N2 1.375(13)
C33 C34 1.378(15)
C34 C35 1.376(16)
C34 H34 0.9500
C35 N1 1.335(13)
C35 H35 0.9500
C36 N2 1.425(14)
C36 H36A 0.9800
C36 H36B 0.9800
C36 H36C 0.9800
C37 N2 1.484(14)
C37 H37A 0.9800
C37 H37B 0.9800
C37 H37C 0.9800
C38 C42 1.31(2)
C38 C39 1.31(2)
C38 C43 1.51(3)
C38 U2 2.726(16)
C39 C40 1.40(3)
C39 C44 1.45(4)
C39 U2 2.737(18)
C40 C41 1.40(3)
C40 C45 1.46(4)
C40 U2 2.75(2)
C41 C42 1.36(2)
C41 C46 1.51(3)
C41 U2 2.784(18)
C42 C47 1.50(4)
C42 U2 2.755(17)
C43 H43A 0.9800
C43 H43B 0.9800
C43 H43C 0.9800
C44 H44A 0.9800
C44 H44B 0.9800
C44 H44C 0.9800
C45 H45A 0.9800
C45 H45B 0.9800
C45 H45C 0.9800
C46 H46A 0.9800
C46 H46B 0.9800
C46 H46C 0.9800
C47 H47A 0.9800
C47 H47B 0.9800
C47 H47C 0.9800
C48 C52 1.401(17)
C48 C49 1.424(18)
C48 C53 1.53(2)
C48 U2 2.749(12)
C49 C50 1.384(18)
C49 C54 1.524(18)
C49 U2 2.831(12)
C50 C51 1.417(16)
C50 C55 1.489(18)
C50 U2 2.832(11)
C51 C52 1.392(17)
C51 C56 1.468(17)
C51 U2 2.769(11)
C52 C57 1.500(18)
C52 U2 2.677(12)
C53 H53A 0.9800
C53 H53B 0.9800
C53 H53C 0.9800
C54 H54A 0.9800
C54 H54B 0.9800
C54 H54C 0.9800
C55 H55A 0.9800
C55 H55B 0.9800
C55 H55C 0.9800
C56 H56A 0.9800
C56 H56B 0.9800
C56 H56C 0.9800
C57 C59 1.505(18)
C57 H57A 0.9900
C57 H57B 0.9900
C58 C59 1.410(18)
C58 Si3 1.842(13)
C58 U2 2.679(13)
C58 H58 0.9500
C59 C60 1.412(17)
C59 U2 2.616(13)
C60 C61 1.468(16)
C60 U2 2.546(11)
C60 H60 0.9500
C61 C68 1.420(16)
C61 Si4 1.867(12)
C61 U2 2.765(12)
C62 Si3 1.94(3)
C62 H62A 0.9800
C62 H62B 0.9800
C62 H62C 0.9800
C63A Si3 2.07(3)
C63A H63A 0.9800
C63A H63B 0.9800
C63A H63C 0.9800
C63B Si3 1.76(3)
C63B H63D 0.9800
C63B H63E 0.9800
C63B H63F 0.9800
C64 Si3 1.843(18)
C64 H64A 0.9800
C64 H64B 0.9800
C64 H64C 0.9800
C65 Si4 1.882(14)
C65 H65A 0.9800
C65 H65B 0.9800
C65 H65C 0.9800
C66 Si4 1.831(14)
C66 H66A 0.9800
C66 H66B 0.9800
C66 H66C 0.9800
C67 Si4 1.851(15)
C67 H67A 0.9800
C67 H67B 0.9800
C67 H67C 0.9800
C68 N3 1.403(14)
C68 C69 1.404(16)
C68 U2 2.981(11)
C69 C70 1.367(17)
C69 H69 0.9500
C70 N4 1.332(16)
C70 C71 1.427(17)
C71 C72 1.384(17)
C71 H71 0.9500
C72 N3 1.347(16)
C72 H72 0.9500
C73 N4 1.472(17)
C73 H73A 0.9800
C73 H73B 0.9800
C73 H73C 0.9800
C74 N4 1.436(17)
C74 H74A 0.9800
C74 H74B 0.9800
C74 H74C 0.9800
N1 U1 2.452(8)
N3 U2 2.425(10)
